data_7005225
loop_
_publ_author_name
'Ronson, Tanya K.'
'Adams, Harry'
'Harding, Lindsay P.'
'Pope, Simon J. A.'
'Sykes, Daniel'
'Faulkner, Stephen'
'Ward, Michael D.'

_publ_section_title
;
 Polynuclear lanthanide complexes of a series of bridging ligands
 containing two tridentate N,N',O-donor units: structures and
 luminescence properties.
;
_journal_issue 10
_journal_name_full 'Dalton transactions (Cambridge, England : 2003)'
_journal_page_first 1006
_journal_page_last 1022
_journal_paper_doi 10.1039/b618258e
_journal_year 2007
_chemical_formula_sum 'C34 H38 N8 O2'
_chemical_formula_weight 590.72
_chemical_name_systematic
;
?
;
_space_group_IT_number 2
_symmetry_cell_setting triclinic
_symmetry_space_group_name_Hall '-P 1'
_symmetry_space_group_name_H-M 'P -1'
_atom_sites_solution_hydrogens geom
_atom_sites_solution_primary direct
_atom_sites_solution_secondary difmap
_audit_creation_method SHELXL-97
_cell_angle_alpha 71.846(8)
_cell_angle_beta 81.774(8)
_cell_angle_gamma 81.590(8)
_cell_formula_units_Z 1
_cell_length_a 5.3464(6)
_cell_length_b 11.5521(13)
_cell_length_c 13.1243(14)
_cell_measurement_reflns_used 1867
_cell_measurement_temperature 100(2)
_cell_measurement_theta_max 24.25
_cell_measurement_theta_min 2.83
_cell_volume 757.84(15)
_computing_cell_refinement 'Bruker SMART'
_computing_data_collection 'Bruker SMART'
_computing_data_reduction 'Bruker SAINT'
_computing_molecular_graphics 'Bruker SHELXTL'
_computing_publication_material 'Bruker SHELXTL'
_computing_structure_refinement 'SHELXL-97 (Sheldrick, 1997)'
_computing_structure_solution 'SHELXS-97 (Sheldrick, 1990)'
_diffrn_ambient_temperature 100(2)
_diffrn_detector_area_resol_mean 100
_diffrn_measured_fraction_theta_full 0.999
_diffrn_measured_fraction_theta_max 0.999
_diffrn_measurement_device_type 'CCD area detector'
_diffrn_measurement_method 'phi and omega scans'
_diffrn_radiation_monochromator graphite
_diffrn_radiation_source 'fine-focus sealed tube'
_diffrn_radiation_type MoK\a
_diffrn_radiation_wavelength 0.71073
_diffrn_reflns_av_R_equivalents 0.0582
_diffrn_reflns_av_sigmaI/netI 0.0495
_diffrn_reflns_limit_h_max 6
_diffrn_reflns_limit_h_min -6
_diffrn_reflns_limit_k_max 13
_diffrn_reflns_limit_k_min -13
_diffrn_reflns_limit_l_max 15
_diffrn_reflns_limit_l_min -15
_diffrn_reflns_number 12699
_diffrn_reflns_theta_full 25.00
_diffrn_reflns_theta_max 25.00
_diffrn_reflns_theta_min 1.64
_diffrn_standards_decay_% 0
_diffrn_standards_interval_count 0
_diffrn_standards_interval_time 0
_diffrn_standards_number 0
_exptl_absorpt_coefficient_mu 0.084
_exptl_absorpt_correction_T_max 0.9983
_exptl_absorpt_correction_T_min 0.9809
_exptl_absorpt_correction_type multi-scan
_exptl_absorpt_process_details SADABS
_exptl_crystal_colour colourless
_exptl_crystal_density_diffrn 1.294
_exptl_crystal_density_meas ?
_exptl_crystal_density_method .
_exptl_crystal_description plate
_exptl_crystal_F_000 314
_exptl_crystal_size_max 0.23
_exptl_crystal_size_mid 0.11
_exptl_crystal_size_min 0.02
_refine_diff_density_max 0.172
_refine_diff_density_min -0.218
_refine_diff_density_rms 0.045
_refine_ls_extinction_method none
_refine_ls_goodness_of_fit_ref 1.012
_refine_ls_hydrogen_treatment constr
_refine_ls_matrix_type full
_refine_ls_number_parameters 201
_refine_ls_number_reflns 2668
_refine_ls_number_restraints 0
_refine_ls_restrained_S_all 1.012
_refine_ls_R_factor_all 0.0693
_refine_ls_R_factor_gt 0.0421
_refine_ls_shift/su_max 0.000
_refine_ls_shift/su_mean 0.000
_refine_ls_structure_factor_coef Fsqd
_refine_ls_weighting_details 'calc w=1/[\s^2^(Fo^2^)+(0.0542P)^2^+0.1094P] where P=(Fo^2^+2Fc^2^)/3'
_refine_ls_weighting_scheme calc
_refine_ls_wR_factor_gt 0.0977
_refine_ls_wR_factor_ref 0.1116
_reflns_number_gt 1884
_reflns_number_total 2668
_reflns_threshold_expression >2sigma(I)
_cod_data_source_file b618258e.txt
_cod_data_source_block imw373m
_cod_depositor_comments
;
The following automatic conversions were performed:
'_symmetry_cell_setting' value 'Triclinic' changed to 'triclinic'
according to '/home/saulius/struct/CIF-dictionaries/cif_core.dic'
dictionary named 'cif_core.dic' version 2.4.1 from 2010-06-29.

Automatic conversion script
Id: cif_fix_enum 1527 2010-12-29 10:47:43Z saulius 
;
_cod_original_sg_symbol_H-M P-1
_cod_database_code 7005225

loop_
_symmetry_equiv_pos_as_xyz
'x, y, z'
'-x, -y, -z'

loop_
_atom_site_label
_atom_site_type_symbol
_atom_site_fract_x
_atom_site_fract_y
_atom_site_fract_z
_atom_site_U_iso_or_equiv
_atom_site_adp_type
_atom_site_occupancy
_atom_site_symmetry_multiplicity
_atom_site_calc_flag
_atom_site_refinement_flags
_atom_site_disorder_assembly
_atom_site_disorder_group
O1 O 0.2960(3) 0.66252(12) 0.85884(11) 0.0281(4) Uani 1 1 d . . .
N1 N 0.5068(3) 0.96978(14) 0.24132(12) 0.0219(4) Uani 1 1 d . . .
N2 N 0.6393(3) 0.95140(14) 0.32653(13) 0.0226(4) Uani 1 1 d . . .
N3 N 0.4810(3) 0.73751(14) 0.58844(13) 0.0218(4) Uani 1 1 d . . .
N4 N 0.3045(3) 0.52304(14) 0.77000(13) 0.0234(4) Uani 1 1 d . . .
C1 C 1.1300(4) 1.09210(18) -0.07202(16) 0.0234(5) Uani 1 1 d . . .
H1 H 1.2177 1.1561 -0.1215 0.028 Uiso 1 1 calc R . .
C2 C 0.9259(4) 1.12016(18) -0.00227(15) 0.0233(5) Uani 1 1 d . . .
H2 H 0.8767 1.2032 -0.0041 0.028 Uiso 1 1 calc R . .
C3 C 0.7929(4) 1.02862(17) 0.07012(15) 0.0202(4) Uani 1 1 d . . .
C4 C 0.5661(4) 1.06471(18) 0.14124(15) 0.0230(5) Uani 1 1 d . . .
H4A H 0.5986 1.1382 0.1588 0.028 Uiso 1 1 calc R . .
H4B H 0.4158 1.0876 0.1002 0.028 Uiso 1 1 calc R . .
C5 C 0.3217(4) 0.89477(18) 0.26379(16) 0.0246(5) Uani 1 1 d . . .
H5 H 0.2060 0.8925 0.2160 0.029 Uiso 1 1 calc R . .
C6 C 0.3321(4) 0.82296(18) 0.36795(16) 0.0237(5) Uani 1 1 d . . .
H6 H 0.2272 0.7607 0.4074 0.028 Uiso 1 1 calc R . .
C7 C 0.5319(4) 0.86104(17) 0.40424(15) 0.0214(4) Uani 1 1 d . . .
C8 C 0.6146(4) 0.82046(17) 0.51342(15) 0.0205(4) Uani 1 1 d . . .
C9 C 0.8152(4) 0.86919(18) 0.53703(16) 0.0233(5) Uani 1 1 d . . .
H9 H 0.9049 0.9280 0.4820 0.028 Uiso 1 1 calc R . .
C10 C 0.8823(4) 0.83136(17) 0.64080(15) 0.0235(5) Uani 1 1 d . . .
H10 H 1.0210 0.8620 0.6581 0.028 Uiso 1 1 calc R . .
C11 C 0.7435(4) 0.74784(17) 0.71929(16) 0.0226(5) Uani 1 1 d . . .
H11 H 0.7841 0.7206 0.7917 0.027 Uiso 1 1 calc R . .
C12 C 0.5435(4) 0.70445(17) 0.69017(16) 0.0209(4) Uani 1 1 d . . .
C13 C 0.3728(4) 0.62707(18) 0.77875(16) 0.0223(5) Uani 1 1 d . . .
C14 C 0.4050(4) 0.46803(19) 0.68390(16) 0.0277(5) Uani 1 1 d . . .
H14A H 0.4645 0.3806 0.7165 0.033 Uiso 1 1 calc R . .
H14B H 0.5533 0.5094 0.6423 0.033 Uiso 1 1 calc R . .
C15 C 0.2097(4) 0.4773(2) 0.60750(17) 0.0372(6) Uani 1 1 d . . .
H15A H 0.0619 0.4368 0.6482 0.056 Uiso 1 1 calc R . .
H15B H 0.2850 0.4373 0.5528 0.056 Uiso 1 1 calc R . .
H15C H 0.1561 0.5638 0.5722 0.056 Uiso 1 1 calc R . .
C16 C 0.1461(4) 0.44976(18) 0.86128(16) 0.0259(5) Uani 1 1 d . . .
H16A H 0.0569 0.3962 0.8360 0.031 Uiso 1 1 calc R . .
H16B H 0.0160 0.5051 0.8900 0.031 Uiso 1 1 calc R . .
C17 C 0.3037(4) 0.37140(19) 0.95053(17) 0.0329(5) Uani 1 1 d . . .
H17A H 0.4327 0.3165 0.9223 0.049 Uiso 1 1 calc R . .
H17B H 0.1929 0.3227 1.0094 0.049 Uiso 1 1 calc R . .
H17C H 0.3872 0.4243 0.9776 0.049 Uiso 1 1 calc R . .

loop_
_atom_site_aniso_label
_atom_site_aniso_U_11
_atom_site_aniso_U_22
_atom_site_aniso_U_33
_atom_site_aniso_U_23
_atom_site_aniso_U_13
_atom_site_aniso_U_12
O1 0.0356(8) 0.0277(8) 0.0230(8) -0.0101(7) 0.0018(6) -0.0087(7)
N1 0.0244(9) 0.0237(9) 0.0190(9) -0.0075(7) -0.0018(7) -0.0048(7)
N2 0.0249(9) 0.0243(9) 0.0192(9) -0.0067(8) -0.0021(7) -0.0043(7)
N3 0.0243(9) 0.0203(9) 0.0212(9) -0.0070(7) -0.0010(7) -0.0030(7)
N4 0.0279(9) 0.0222(9) 0.0210(9) -0.0070(7) 0.0002(7) -0.0071(7)
C1 0.0267(11) 0.0232(11) 0.0204(11) -0.0039(9) -0.0016(9) -0.0090(9)
C2 0.0264(11) 0.0204(11) 0.0252(11) -0.0087(9) -0.0021(9) -0.0047(9)
C3 0.0233(10) 0.0217(11) 0.0186(10) -0.0087(9) -0.0048(8) -0.0037(9)
C4 0.0257(11) 0.0224(11) 0.0197(11) -0.0045(9) -0.0021(9) -0.0029(9)
C5 0.0245(11) 0.0275(11) 0.0253(12) -0.0111(10) -0.0012(9) -0.0082(9)
C6 0.0248(11) 0.0233(11) 0.0259(12) -0.0103(9) 0.0003(9) -0.0079(9)
C7 0.0236(10) 0.0199(10) 0.0212(11) -0.0081(9) 0.0018(8) -0.0038(9)
C8 0.0218(10) 0.0188(10) 0.0210(11) -0.0078(9) 0.0001(8) -0.0005(8)
C9 0.0238(11) 0.0220(11) 0.0250(11) -0.0083(9) 0.0010(9) -0.0058(9)
C10 0.0228(10) 0.0243(11) 0.0259(12) -0.0108(9) -0.0019(9) -0.0039(9)
C11 0.0242(10) 0.0229(11) 0.0211(11) -0.0080(9) -0.0033(9) -0.0001(9)
C12 0.0240(10) 0.0167(10) 0.0222(11) -0.0078(9) 0.0004(8) -0.0014(8)
C13 0.0229(10) 0.0219(11) 0.0218(11) -0.0056(9) -0.0040(9) -0.0018(9)
C14 0.0332(12) 0.0246(11) 0.0275(12) -0.0112(10) 0.0022(9) -0.0079(9)
C15 0.0457(14) 0.0430(14) 0.0285(13) -0.0150(11) -0.0026(10) -0.0142(11)
C16 0.0325(12) 0.0222(11) 0.0243(11) -0.0066(9) -0.0008(9) -0.0099(9)
C17 0.0452(14) 0.0260(12) 0.0303(12) -0.0064(10) -0.0067(10) -0.0138(11)

loop_
_atom_type_symbol
_atom_type_description
_atom_type_scat_dispersion_real
_atom_type_scat_dispersion_imag
_atom_type_scat_source
C C 0.0033 0.0016 'International Tables Vol C Tables 4.2.6.8 and 6.1.1.4'
H H 0.0000 0.0000 'International Tables Vol C Tables 4.2.6.8 and 6.1.1.4'
N N 0.0061 0.0033 'International Tables Vol C Tables 4.2.6.8 and 6.1.1.4'
O O 0.0106 0.0060 'International Tables Vol C Tables 4.2.6.8 and 6.1.1.4'

loop_
_geom_angle_atom_site_label_1
_geom_angle_atom_site_label_2
_geom_angle_atom_site_label_3
_geom_angle
_geom_angle_site_symmetry_1
_geom_angle_site_symmetry_3
_geom_angle_publ_flag
C5 N1 N2 112.38(16) . . ?
C5 N1 C4 127.51(16) . . ?
N2 N1 C4 120.07(15) . . ?
C7 N2 N1 104.18(14) . . ?
C8 N3 C12 117.28(16) . . ?
C13 N4 C14 125.03(17) . . ?
C13 N4 C16 117.57(16) . . ?
C14 N4 C16 116.78(15) . . ?
C3 C1 C2 120.61(18) 2_775 . ?
C3 C1 H1 119.7 2_775 . ?
C2 C1 H1 119.7 . . ?
C3 C2 C1 120.93(18) . . ?
C3 C2 H2 119.5 . . ?
C1 C2 H2 119.5 . . ?
C2 C3 C1 118.46(17) . 2_775 ?
C2 C3 C4 118.72(17) . . ?
C1 C3 C4 122.80(17) 2_775 . ?
N1 C4 C3 114.46(16) . . ?
N1 C4 H4A 108.6 . . ?
C3 C4 H4A 108.6 . . ?
N1 C4 H4B 108.6 . . ?
C3 C4 H4B 108.6 . . ?
H4A C4 H4B 107.6 . . ?
N1 C5 C6 107.14(17) . . ?
N1 C5 H5 126.4 . . ?
C6 C5 H5 126.4 . . ?
C5 C6 C7 105.02(17) . . ?
C5 C6 H6 127.5 . . ?
C7 C6 H6 127.5 . . ?
N2 C7 C6 111.28(17) . . ?
N2 C7 C8 120.38(16) . . ?
C6 C7 C8 128.17(18) . . ?
N3 C8 C9 122.59(18) . . ?
N3 C8 C7 116.22(16) . . ?
C9 C8 C7 121.15(18) . . ?
C10 C9 C8 119.41(18) . . ?
C10 C9 H9 120.3 . . ?
C8 C9 H9 120.3 . . ?
C9 C10 C11 118.67(17) . . ?
C9 C10 H10 120.7 . . ?
C11 C10 H10 120.7 . . ?
C10 C11 C12 118.75(18) . . ?
C10 C11 H11 120.6 . . ?
C12 C11 H11 120.6 . . ?
N3 C12 C11 123.24(18) . . ?
N3 C12 C13 118.48(16) . . ?
C11 C12 C13 117.97(17) . . ?
O1 C13 N4 121.33(18) . . ?
O1 C13 C12 118.10(17) . . ?
N4 C13 C12 120.57(17) . . ?
N4 C14 C15 112.82(17) . . ?
N4 C14 H14A 109.0 . . ?
C15 C14 H14A 109.0 . . ?
N4 C14 H14B 109.0 . . ?
C15 C14 H14B 109.0 . . ?
H14A C14 H14B 107.8 . . ?
C14 C15 H15A 109.5 . . ?
C14 C15 H15B 109.5 . . ?
H15A C15 H15B 109.5 . . ?
C14 C15 H15C 109.5 . . ?
H15A C15 H15C 109.5 . . ?
H15B C15 H15C 109.5 . . ?
N4 C16 C17 111.60(16) . . ?
N4 C16 H16A 109.3 . . ?
C17 C16 H16A 109.3 . . ?
N4 C16 H16B 109.3 . . ?
C17 C16 H16B 109.3 . . ?
H16A C16 H16B 108.0 . . ?
C16 C17 H17A 109.5 . . ?
C16 C17 H17B 109.5 . . ?
H17A C17 H17B 109.5 . . ?
C16 C17 H17C 109.5 . . ?
H17A C17 H17C 109.5 . . ?
H17B C17 H17C 109.5 . . ?

loop_
_geom_bond_atom_site_label_1
_geom_bond_atom_site_label_2
_geom_bond_distance
_geom_bond_site_symmetry_2
_geom_bond_publ_flag
O1 C13 1.240(2) . ?
N1 C5 1.351(2) . ?
N1 N2 1.354(2) . ?
N1 C4 1.454(2) . ?
N2 C7 1.343(2) . ?
N3 C8 1.345(2) . ?
N3 C12 1.346(2) . ?
N4 C13 1.348(2) . ?
N4 C14 1.464(2) . ?
N4 C16 1.468(2) . ?
C1 C3 1.389(3) 2_775 ?
C1 C2 1.389(3) . ?
C1 H1 0.9500 . ?
C2 C3 1.388(3) . ?
C2 H2 0.9500 . ?
C3 C1 1.389(3) 2_775 ?
C3 C4 1.512(3) . ?
C4 H4A 0.9900 . ?
C4 H4B 0.9900 . ?
C5 C6 1.364(3) . ?
C5 H5 0.9500 . ?
C6 C7 1.405(3) . ?
C6 H6 0.9500 . ?
C7 C8 1.473(3) . ?
C8 C9 1.394(3) . ?
C9 C10 1.377(3) . ?
C9 H9 0.9500 . ?
C10 C11 1.383(3) . ?
C10 H10 0.9500 . ?
C11 C12 1.391(3) . ?
C11 H11 0.9500 . ?
C12 C13 1.507(3) . ?
C14 C15 1.519(3) . ?
C14 H14A 0.9900 . ?
C14 H14B 0.9900 . ?
C15 H15A 0.9800 . ?
C15 H15B 0.9800 . ?
C15 H15C 0.9800 . ?
C16 C17 1.516(3) . ?
C16 H16A 0.9900 . ?
C16 H16B 0.9900 . ?
C17 H17A 0.9800 . ?
C17 H17B 0.9800 . ?
C17 H17C 0.9800 . ?

loop_
_geom_torsion_atom_site_label_1
_geom_torsion_atom_site_label_2
_geom_torsion_atom_site_label_3
_geom_torsion_atom_site_label_4
_geom_torsion
_geom_torsion_site_symmetry_1
_geom_torsion_site_symmetry_2
_geom_torsion_site_symmetry_3
_geom_torsion_site_symmetry_4
_geom_torsion_publ_flag
C5 N1 N2 C7 0.3(2) . . . . ?
C4 N1 N2 C7 178.47(15) . . . . ?
C3 C1 C2 C3 -0.6(3) 2_775 . . . ?
C1 C2 C3 C1 0.6(3) . . . 2_775 ?
C1 C2 C3 C4 -177.71(17) . . . . ?
C5 N1 C4 C3 -101.5(2) . . . . ?
N2 N1 C4 C3 80.6(2) . . . . ?
C2 C3 C4 N1 -155.05(16) . . . . ?
C1 C3 C4 N1 26.7(2) 2_775 . . . ?
N2 N1 C5 C6 -0.4(2) . . . . ?
C4 N1 C5 C6 -178.38(17) . . . . ?
N1 C5 C6 C7 0.3(2) . . . . ?
N1 N2 C7 C6 -0.1(2) . . . . ?
N1 N2 C7 C8 -175.83(16) . . . . ?
C5 C6 C7 N2 -0.1(2) . . . . ?
C5 C6 C7 C8 175.19(18) . . . . ?
C12 N3 C8 C9 1.8(3) . . . . ?
C12 N3 C8 C7 -176.19(16) . . . . ?
N2 C7 C8 N3 174.12(16) . . . . ?
C6 C7 C8 N3 -0.8(3) . . . . ?
N2 C7 C8 C9 -3.9(3) . . . . ?
C6 C7 C8 C9 -178.82(19) . . . . ?
N3 C8 C9 C10 0.3(3) . . . . ?
C7 C8 C9 C10 178.20(17) . . . . ?
C8 C9 C10 C11 -1.5(3) . . . . ?
C9 C10 C11 C12 0.6(3) . . . . ?
C8 N3 C12 C11 -2.8(3) . . . . ?
C8 N3 C12 C13 170.73(16) . . . . ?
C10 C11 C12 N3 1.6(3) . . . . ?
C10 C11 C12 C13 -171.94(17) . . . . ?
C14 N4 C13 O1 -173.72(17) . . . . ?
C16 N4 C13 O1 -3.0(3) . . . . ?
C14 N4 C13 C12 7.0(3) . . . . ?
C16 N4 C13 C12 177.64(16) . . . . ?
N3 C12 C13 O1 -127.90(19) . . . . ?
C11 C12 C13 O1 46.0(3) . . . . ?
N3 C12 C13 N4 51.4(3) . . . . ?
C11 C12 C13 N4 -134.71(19) . . . . ?
C13 N4 C14 C15 -110.1(2) . . . . ?
C16 N4 C14 C15 79.2(2) . . . . ?
C13 N4 C16 C17 -80.3(2) . . . . ?
C14 N4 C16 C17 91.1(2) . . . . ?
